data_7009146
loop_
_publ_author_name
'Cobley, Christopher J.'
'Ellis, Dianne D.'
'Orpen, A. Guy'
'Pringle, Paul G.'

_publ_section_title
;
 Calix[4]arene derived phosphites: their hydrolytic stability and
 complexes with gold(I), platinum(II,0), palladium(II) and iridium(I)
;
_journal_issue 7
_journal_name_full 'Journal of the Chemical Society, Dalton Transactions'
_journal_page_first 1101
_journal_paper_doi 10.1039/a908960h
_journal_year 2000
_chemical_formula_sum 'C60 H80 Cl2 N O4 P Pd'
_chemical_formula_weight 1087.52
_chemical_name_systematic
; 
 ? 
;
_space_group_IT_number 9
_symmetry_cell_setting monoclinic
_symmetry_space_group_name_Hall 'C -2yc'
_symmetry_space_group_name_H-M 'C 1 c 1'
_atom_sites_solution_hydrogens geom
_atom_sites_solution_primary direct
_atom_sites_solution_secondary difmap
_audit_creation_method SHELXL
_cell_angle_alpha 90.00
_cell_angle_beta 93.104(12)
_cell_angle_gamma 90.00
_cell_formula_units_Z 4
_cell_length_a 22.871(4)
_cell_length_b 13.852(3)
_cell_length_c 18.117(3)
_cell_measurement_temperature 153(2)
_cell_volume 5731.2(19)
_computing_cell_refinement 'Siemens XSCANS'
_computing_data_collection 'Siemens XSCANS'
_computing_data_reduction 'Siemens SHELXTL'
_computing_molecular_graphics 'Siemens SHELXTL'
_computing_publication_material 'Siemens SHELXTL'
_computing_structure_refinement 'SHELXL-93 (Sheldrick, 1993)'
_computing_structure_solution 'SHELXS-86 (Sheldrick, 1990)'
_diffrn_ambient_temperature 153(2)
_diffrn_measurement_device 'Siemens P4'
_diffrn_measurement_method '\w scans'
_diffrn_radiation_monochromator graphite
_diffrn_radiation_source 'fine-focus sealed tube'
_diffrn_radiation_type MoK\a
_diffrn_radiation_wavelength 0.71073
_diffrn_reflns_av_R_equivalents 0.0312
_diffrn_reflns_av_sigmaI/netI 0.0305
_diffrn_reflns_limit_h_max 24
_diffrn_reflns_limit_h_min -25
_diffrn_reflns_limit_k_max 13
_diffrn_reflns_limit_k_min -15
_diffrn_reflns_limit_l_max 20
_diffrn_reflns_limit_l_min -19
_diffrn_reflns_number 11314
_diffrn_reflns_theta_max 23.30
_diffrn_reflns_theta_min 1.72
_exptl_absorpt_coefficient_mu 0.490
_exptl_absorpt_correction_T_max 0.8296
_exptl_absorpt_correction_T_min 0.6036
_exptl_absorpt_correction_type empirical
_exptl_crystal_density_diffrn 1.260
_exptl_crystal_F_000 2296
_refine_diff_density_max 0.688
_refine_diff_density_min -0.587
_refine_diff_density_rms 0.069
_refine_ls_abs_structure_details 'Flack H D (1983), Acta Cryst. A39, 876-881'
_refine_ls_abs_structure_Flack 0.01(3)
_refine_ls_extinction_method none
_refine_ls_goodness_of_fit_all 1.029
_refine_ls_goodness_of_fit_obs 1.024
_refine_ls_hydrogen_treatment mixed
_refine_ls_matrix_type full
_refine_ls_number_parameters 630
_refine_ls_number_reflns 7145
_refine_ls_number_restraints 29
_refine_ls_restrained_S_all 1.053
_refine_ls_restrained_S_obs 1.049
_refine_ls_R_factor_all 0.0459
_refine_ls_R_factor_obs 0.0447
_refine_ls_shift/esd_max -1.535
_refine_ls_shift/esd_mean 0.029
_refine_ls_structure_factor_coef Fsqd
_refine_ls_weighting_details 'w=1/[\s^2^(Fo^2^)+(0.0690P)^2^+19.6000P] where P=(Fo^2^+2Fc^2^)/3'
_refine_ls_weighting_scheme calc
_refine_ls_wR_factor_all 0.1182
_refine_ls_wR_factor_obs 0.1163
_reflns_number_observed 6986
_reflns_number_total 7145
_reflns_observed_criterion >2sigma(I)
_cod_data_source_file a908960h.txt
_cod_data_source_block 10
_cod_depositor_comments
;
The following automatic conversions were performed:
'_symmetry_cell_setting' value 'Monoclinic' changed to 'monoclinic'
according to '/home/saulius/struct/CIF-dictionaries/cif_core.dic'
dictionary named 'cif_core.dic' version 2.4.1 from 2010-06-29.

Automatic conversion script
Id: cif_fix_enum 1527 2010-12-29 10:47:43Z saulius 

The following automatic conversions were performed:

'_refine_ls_weighting_scheme' value 'calc
w=1/[\s^2^(Fo^2^)+(0.0690P)^2^+19.6000P] where P=(Fo^2^+2Fc^2^)/3'
was changed to 'calc'. New tag '_refine_ls_weighting_details' was
created. The value of the new tag was set to
'w=1/[\s^2^(Fo^2^)+(0.0690P)^2^+19.6000P] where P=(Fo^2^+2Fc^2^)/3'.

Automatic conversion script
Id: cif_fix_values 3143 2015-03-26 13:38:13Z robertas 
;
_cod_original_cell_volume 5731.4(17)
_cod_original_sg_symbol_H-M Cc
_cod_database_code 7009146

loop_
_symmetry_equiv_pos_as_xyz
'x, y, z'
'x, -y, z+1/2'
'x+1/2, y+1/2, z'
'x+1/2, -y+1/2, z+1/2'

loop_
_atom_site_aniso_label
_atom_site_aniso_U_11
_atom_site_aniso_U_22
_atom_site_aniso_U_33
_atom_site_aniso_U_23
_atom_site_aniso_U_13
_atom_site_aniso_U_12
Pd1 0.0328(2) 0.0362(2) 0.0300(2) -0.0001(2) 0.00275(15) -0.0031(2)
Cl1 0.0917(14) 0.0436(8) 0.0501(10) -0.0046(7) 0.0183(9) -0.0261(9)
Cl2 0.0517(11) 0.0568(9) 0.0357(10) -0.0012(8) 0.0131(8) -0.0095(8)
P1 0.0300(9) 0.0354(8) 0.0258(9) 0.0003(6) 0.0000(7) -0.0004(6)
O1 0.046(3) 0.044(2) 0.044(3) 0.003(2) 0.011(2) -0.004(2)
O2 0.041(2) 0.030(2) 0.027(2) -0.002(2) 0.005(2) -0.004(2)
O3 0.040(2) 0.032(2) 0.036(2) 0.001(2) 0.006(2) 0.008(2)
O4 0.032(2) 0.033(2) 0.033(2) -0.002(2) 0.004(2) -0.004(2)
C1 0.029(3) 0.047(3) 0.035(3) 0.004(3) -0.003(3) 0.008(2)
C2 0.029(3) 0.044(3) 0.037(3) 0.004(3) 0.008(3) 0.007(2)
C3 0.032(3) 0.054(4) 0.039(4) 0.004(3) 0.002(3) 0.005(3)
C4 0.034(3) 0.076(5) 0.038(4) 0.022(3) 0.000(3) 0.009(3)
C5 0.032(3) 0.059(4) 0.055(4) 0.019(3) -0.006(3) -0.008(3)
C6 0.033(3) 0.051(4) 0.043(4) 0.010(3) -0.001(3) -0.001(3)
C7 0.032(4) 0.118(6) 0.043(4) 0.020(4) 0.008(3) 0.021(4)
C8 0.060(5) 0.133(8) 0.052(5) -0.015(5) 0.013(4) 0.018(5)
C9 0.053(5) 0.153(9) 0.061(5) 0.031(6) 0.021(4) 0.041(5)
C10 0.060(5) 0.129(8) 0.077(6) 0.036(6) 0.019(5) 0.001(5)
C11 0.052(5) 0.051(4) 0.073(6) 0.009(4) -0.020(4) -0.014(4)
C12 0.051(4) 0.038(3) 0.036(3) -0.006(3) 0.005(3) -0.010(3)
C13 0.055(4) 0.048(4) 0.048(4) -0.003(3) 0.003(3) -0.019(3)
C14 0.070(5) 0.063(5) 0.050(4) -0.002(3) -0.009(4) -0.032(4)
C15 0.096(6) 0.050(4) 0.060(5) -0.021(4) 0.016(5) -0.023(4)
C16 0.087(6) 0.046(4) 0.068(5) -0.013(4) 0.007(5) -0.017(4)
C17 0.064(4) 0.036(3) 0.046(4) -0.013(3) 0.008(3) -0.008(3)
C18 0.149(11) 0.076(7) 0.089(8) -0.030(5) -0.008(7) -0.033(6)
C19 0.125(10) 0.118(9) 0.157(12) -0.044(8) -0.036(9) -0.058(8)
C20 0.272(22) 0.089(10) 0.344(29) -0.127(15) -0.154(21) 0.011(12)
C21 0.281(24) 0.188(17) 0.159(16) -0.125(14) 0.036(16) -0.116(17)
C22 0.064(5) 0.031(3) 0.053(4) -0.002(3) 0.005(3) -0.007(3)
C23 0.040(3) 0.044(3) 0.032(3) 0.003(2) 0.004(3) 0.015(3)
C24 0.050(4) 0.038(3) 0.042(3) 0.001(3) 0.001(3) 0.011(3)
C25 0.066(5) 0.044(3) 0.043(4) 0.007(3) 0.006(3) 0.020(3)
C26 0.050(4) 0.052(4) 0.037(4) 0.007(3) 0.010(3) 0.020(3)
C27 0.037(4) 0.054(4) 0.047(4) 0.009(3) 0.007(3) 0.011(3)
C28 0.036(3) 0.045(3) 0.040(3) 0.004(3) -0.001(3) 0.005(3)
C29 0.079(6) 0.072(5) 0.045(4) 0.009(4) 0.020(4) 0.037(4)
C30 0.069(5) 0.088(6) 0.047(4) 0.006(4) 0.008(4) 0.023(4)
C31 0.129(9) 0.072(6) 0.080(6) 0.003(5) 0.049(6) 0.045(6)
C32 0.060(5) 0.127(8) 0.066(5) 0.006(5) 0.021(4) 0.051(5)
C33 0.022(3) 0.047(3) 0.057(4) 0.000(3) 0.002(3) -0.002(2)
C34 0.030(3) 0.032(3) 0.031(3) -0.002(2) 0.006(2) -0.002(2)
C35 0.032(3) 0.030(3) 0.044(3) -0.001(2) 0.000(3) -0.005(2)
C36 0.027(3) 0.046(3) 0.066(4) -0.004(3) 0.006(3) -0.003(3)
C37 0.040(4) 0.049(4) 0.049(4) 0.006(3) 0.010(3) -0.008(3)
C38 0.038(4) 0.044(3) 0.041(4) 0.011(3) 0.012(3) -0.009(3)
C39 0.031(3) 0.035(3) 0.043(3) -0.003(2) 0.004(3) -0.004(2)
C40 0.055(4) 0.066(4) 0.074(5) 0.028(4) 0.023(4) -0.005(4)
C41 0.083(7) 0.189(13) 0.100(9) 0.078(9) 0.012(6) -0.020(8)
C42 0.110(9) 0.224(15) 0.102(9) 0.074(9) -0.025(7) -0.114(10)
C43 0.149(12) 0.139(11) 0.066(7) 0.002(6) 0.021(7) -0.040(8)
C44 0.034(3) 0.036(3) 0.043(4) 0.005(2) 0.003(3) 0.005(2)
N1 0.051(3) 0.041(3) 0.033(3) -0.002(2) 0.001(2) -0.001(2)
C50 0.036(3) 0.053(4) 0.022(3) -0.003(3) -0.004(3) 0.001(3)
C51 0.059(4) 0.042(3) 0.036(4) -0.004(3) -0.002(3) -0.013(3)
C52 0.091(6) 0.094(6) 0.048(5) 0.002(4) -0.004(4) -0.046(5)
C53 0.102(7) 0.050(4) 0.078(6) -0.009(4) -0.008(5) -0.001(4)
C54 0.073(5) 0.054(4) 0.048(4) -0.004(3) -0.010(4) -0.013(3)
C70 0.128(10) 0.090(7) 0.091(8) 0.001(6) 0.015(7) 0.044(7)
C71 0.119(10) 0.094(8) 0.154(13) -0.033(9) -0.009(10) 0.046(8)
C72 0.163(14) 0.071(7) 0.145(13) -0.056(9) -0.066(12) 0.075(9)
C73 0.209(19) 0.079(8) 0.124(12) 0.025(7) 0.008(13) 0.039(11)
C74 0.176(16) 0.083(8) 0.178(16) 0.005(10) -0.004(13) -0.004(9)
C75 0.098(9) 0.094(8) 0.137(11) -0.009(8) -0.018(8) 0.018(7)

loop_
_atom_site_label
_atom_site_type_symbol
_atom_site_fract_x
_atom_site_fract_y
_atom_site_fract_z
_atom_site_U_iso_or_equiv
_atom_site_thermal_displace_type
_atom_site_occupancy
_atom_site_calc_flag
_atom_site_refinement_flags
_atom_site_disorder_group
Pd1 Pd 0.49998(2) -0.13537(3) 1.24994(2) 0.03297(13) Uani 1 d . .
Cl1 Cl 0.47364(10) -0.28880(12) 1.21468(10) 0.0613(5) Uani 1 d . .
Cl2 Cl 0.45340(9) -0.15352(13) 1.36174(10) 0.0477(5) Uani 1 d . .
P1 P 0.54882(7) -0.12395(11) 1.14808(9) 0.0305(4) Uani 1 d . .
O1 O 0.4744(2) -0.0216(3) 0.9681(2) 0.0443(10) Uani 1 d . .
H1A H 0.4976(2) 0.0243(3) 0.9617(2) 0.053 Uiso 1 calc R .
O2 O 0.5244(2) -0.1639(3) 1.0719(2) 0.0327(8) Uani 1 d . .
O3 O 0.6093(2) -0.1761(3) 1.1642(2) 0.0355(9) Uani 1 d . .
O4 O 0.5642(2) -0.0139(3) 1.1318(2) 0.0327(8) Uani 1 d . .
C1 C 0.4461(2) -0.0067(4) 1.0320(3) 0.0369(14) Uani 1 d . .
C2 C 0.4563(2) 0.0730(4) 1.0763(3) 0.0363(13) Uani 1 d . .
C3 C 0.4243(3) 0.0842(5) 1.1391(3) 0.0416(15) Uani 1 d . .
H3A H 0.4313(3) 0.1394(5) 1.1695(3) 0.050 Uiso 1 calc R .
C4 C 0.3818(3) 0.0162(5) 1.1593(4) 0.049(2) Uani 1 d . .
C5 C 0.3770(3) -0.0660(5) 1.1160(4) 0.049(2) Uani 1 d . .
H5A H 0.3512(3) -0.1157(5) 1.1299(4) 0.059 Uiso 1 calc R .
C6 C 0.4080(3) -0.0788(5) 1.0536(4) 0.0428(15) Uani 1 d . .
C7 C 0.3415(3) 0.0387(7) 1.2223(4) 0.064(2) Uani 1 d . .
C8 C 0.3744(4) 0.0883(8) 1.2870(5) 0.081(3) Uani 1 d . .
H8A H 0.3876(23) 0.1521(19) 1.2715(10) 0.097 Uiso 1 calc R .
H8B H 0.4084(15) 0.0491(22) 1.3033(22) 0.097 Uiso 1 calc R .
H8C H 0.3483(9) 0.0956(40) 1.3278(13) 0.097 Uiso 1 calc R .
C9 C 0.2921(4) 0.1053(8) 1.1919(5) 0.088(3) Uani 1 d . .
H9A H 0.3089(5) 0.1663(18) 1.1755(33) 0.106 Uiso 1 calc R .
H9B H 0.2650(16) 0.1183(40) 1.2308(12) 0.106 Uiso 1 calc R .
H9C H 0.2709(18) 0.0739(20) 1.1500(23) 0.106 Uiso 1 calc R .
C10 C 0.3158(4) -0.0538(8) 1.2519(6) 0.088(3) Uani 1 d . .
H10A H 0.2946(23) -0.0393(10) 1.2961(20) 0.106 Uiso 1 calc R .
H10B H 0.3475(5) -0.0995(19) 1.2646(33) 0.106 Uiso 1 calc R .
H10C H 0.2889(21) -0.0823(24) 1.2141(13) 0.106 Uiso 1 calc R .
C11 C 0.4005(4) -0.1667(6) 1.0056(5) 0.059(2) Uani 1 d . .
H11A H 0.3978(4) -0.1438(6) 0.9538(5) 0.071 Uiso 1 calc R .
H11B H 0.3619(4) -0.1946(6) 1.0155(5) 0.071 Uiso 1 calc R .
C12 C 0.5001(3) -0.2524(4) 1.0442(3) 0.0415(14) Uani 1 d . .
C13 C 0.4436(3) -0.2487(5) 1.0088(4) 0.050(2) Uani 1 d . .
C14 C 0.4253(4) -0.3323(5) 0.9701(4) 0.062(2) Uani 1 d . .
H14A H 0.3880(4) -0.3304(5) 0.9444(4) 0.074 Uiso 1 calc R .
C15 C 0.4565(4) -0.4157(5) 0.9663(4) 0.068(2) Uani 1 d . .
C16 C 0.5096(4) -0.4162(5) 1.0083(5) 0.067(2) Uani 1 d . .
H16A H 0.5319(4) -0.4741(5) 1.0097(5) 0.080 Uiso 1 calc R .
C17 C 0.5320(3) -0.3374(5) 1.0482(4) 0.048(2) Uani 1 d . .
C18 C 0.4362(6) -0.5020(7) 0.9203(6) 0.105(4) Uani 1 d . .
C19 C 0.3689(6) -0.5160(9) 0.9236(8) 0.135(5) Uani 1 d . .
H19A H 0.3487(6) -0.4578(28) 0.9050(48) 0.162 Uiso 1 calc R .
H19B H 0.3592(7) -0.5276(66) 0.9748(11) 0.162 Uiso 1 calc R .
H19C H 0.3565(9) -0.5714(43) 0.8929(42) 0.162 Uiso 1 calc R .
C20 C 0.4632(9) -0.5940(10) 0.9420(13) 0.241(13) Uani 1 d . .
H20A H 0.4440(62) -0.6464(20) 0.9135(85) 0.289 Uiso 1 calc R .
H20B H 0.4588(76) -0.6050(69) 0.9948(30) 0.289 Uiso 1 calc R .
H20C H 0.5049(23) -0.5924(55) 0.9321(102) 0.289 Uiso 1 calc R .
C21 C 0.4516(10) -0.4787(13) 0.8414(9) 0.209(11) Uani 1 d . .
H21A H 0.4407(66) -0.5332(49) 0.8090(19) 0.250 Uiso 1 calc R .
H21B H 0.4938(12) -0.4669(110) 0.8402(18) 0.250 Uiso 1 calc R .
H21C H 0.4302(51) -0.4209(68) 0.8242(32) 0.250 Uiso 1 calc R .
C22 C 0.5875(3) -0.3543(4) 1.0963(4) 0.049(2) Uani 1 d . .
H22A H 0.5788(3) -0.3413(4) 1.1483(4) 0.059 Uiso 1 calc R .
H22B H 0.5982(3) -0.4233(4) 1.0929(4) 0.059 Uiso 1 calc R .
C23 C 0.6472(3) -0.2044(4) 1.1086(3) 0.0388(14) Uani 1 d . .
C24 C 0.6400(3) -0.2947(4) 1.0780(3) 0.0434(15) Uani 1 d . .
C25 C 0.6811(3) -0.3268(5) 1.0301(4) 0.051(2) Uani 1 d . .
H25A H 0.6767(3) -0.3889(5) 1.0083(4) 0.061 Uiso 1 calc R .
C26 C 0.7289(3) -0.2699(5) 1.0135(3) 0.046(2) Uani 1 d . .
C27 C 0.7319(3) -0.1769(5) 1.0427(4) 0.046(2) Uani 1 d . .
H27A H 0.7630(3) -0.1358(5) 1.0299(4) 0.055 Uiso 1 calc R .
C28 C 0.6909(3) -0.1423(4) 1.0900(4) 0.0403(14) Uani 1 d . .
C29 C 0.7765(4) -0.3066(6) 0.9641(4) 0.065(2) Uani 1 d . .
C30 C 0.7690(4) -0.2559(6) 0.8876(4) 0.068(2) Uani 1 d . .
H30A H 0.7654(21) -0.1861(7) 0.8947(4) 0.081 Uiso 1 calc R .
H30B H 0.7337(12) -0.2804(25) 0.8608(11) 0.081 Uiso 1 calc R .
H30C H 0.8033(10) -0.2694(29) 0.8590(11) 0.081 Uiso 1 calc R .
C31 C 0.7775(5) -0.4148(7) 0.9551(6) 0.092(3) Uani 1 d . .
H31A H 0.8133(14) -0.4339(8) 0.9315(32) 0.110 Uiso 1 calc R .
H31B H 0.7432(15) -0.4353(8) 0.9241(29) 0.110 Uiso 1 calc R .
H31C H 0.7766(28) -0.4456(7) 1.0037(6) 0.110 Uiso 1 calc R .
C32 C 0.8377(4) -0.2801(8) 0.9985(5) 0.084(3) Uani 1 d . .
H32A H 0.8410(10) -0.2097(8) 1.0029(31) 0.100 Uiso 1 calc R .
H32B H 0.8679(4) -0.3043(39) 0.9669(18) 0.100 Uiso 1 calc R .
H32C H 0.8430(11) -0.3094(37) 1.0477(15) 0.100 Uiso 1 calc R .
C33 C 0.6913(2) -0.0406(4) 1.1178(4) 0.0419(14) Uani 1 d . .
H33A H 0.7320(2) -0.0161(4) 1.1203(4) 0.050 Uiso 1 calc R .
H33B H 0.6772(2) -0.0397(4) 1.1685(4) 0.050 Uiso 1 calc R .
C34 C 0.5934(2) 0.0389(4) 1.0773(3) 0.0308(12) Uani 1 d . .
C35 C 0.6531(2) 0.0260(4) 1.0688(3) 0.0356(13) Uani 1 d . .
C36 C 0.6788(3) 0.0791(4) 1.0154(4) 0.046(2) Uani 1 d . .
H36A H 0.7193(3) 0.0697(4) 1.0089(4) 0.055 Uiso 1 calc R .
C37 C 0.6484(3) 0.1464(4) 0.9701(4) 0.046(2) Uani 1 d . .
C38 C 0.5905(3) 0.1622(5) 0.9853(4) 0.041(2) Uani 1 d . .
H38A H 0.5691(3) 0.2101(5) 0.9577(4) 0.049 Uiso 1 calc R .
C39 C 0.5621(3) 0.1109(4) 1.0393(3) 0.0360(13) Uani 1 d . .
C40 C 0.6782(3) 0.2020(6) 0.9083(5) 0.064(2) Uani 1 d . .
C41 C 0.6380(5) 0.2709(11) 0.8674(7) 0.124(5) Uani 1 d . .
H41A H 0.6025(17) 0.2367(16) 0.8494(41) 0.149 Uiso 1 calc R .
H41B H 0.6577(15) 0.2980(49) 0.8253(29) 0.149 Uiso 1 calc R .
H41C H 0.6274(30) 0.3232(33) 0.9005(15) 0.149 Uiso 1 calc R .
C42 C 0.7358(5) 0.2400(12) 0.9349(7) 0.146(6) Uani 1 d . .
H42A H 0.7561(20) 0.2665(72) 0.8931(11) 0.176 Uiso 1 calc R .
H42B H 0.7592(17) 0.1877(18) 0.9578(52) 0.176 Uiso 1 calc R .
H42C H 0.7304(6) 0.2910(51) 0.9714(43) 0.176 Uiso 1 calc R .
C43 C 0.6906(7) 0.1282(9) 0.8447(6) 0.118(4) Uani 1 d . .
H43A H 0.6541(10) 0.1149(44) 0.8156(27) 0.141 Uiso 1 calc R .
H43B H 0.7060(33) 0.0680(23) 0.8664(7) 0.141 Uiso 1 calc R .
H43C H 0.7193(27) 0.1559(26) 0.8125(26) 0.141 Uiso 1 calc R .
C44 C 0.5019(3) 0.1471(4) 1.0587(4) 0.0378(14) Uani 1 d . .
H44A H 0.5073(3) 0.1907(4) 1.1018(4) 0.045 Uiso 1 calc R .
H44B H 0.4859(3) 0.1865(4) 1.0167(4) 0.045 Uiso 1 calc R .
N1 N 0.5472(2) 0.0611(4) 1.3047(3) 0.0416(12) Uani 1 d . .
C50 C 0.5285(3) -0.0108(4) 1.2827(3) 0.0371(14) Uani 1 d . .
C51 C 0.5752(3) 0.1506(4) 1.3311(4) 0.046(2) Uani 1 d . .
C52 C 0.6196(4) 0.1753(7) 1.2770(4) 0.078(3) Uani 1 d . .
H52A H 0.6492(14) 0.1241(21) 1.2767(24) 0.094 Uiso 1 calc R .
H52B H 0.6384(19) 0.2366(22) 1.2910(19) 0.094 Uiso 1 calc R .
H52C H 0.6003(6) 0.1813(42) 1.2275(7) 0.094 Uiso 1 calc R .
C53 C 0.5287(4) 0.2262(6) 1.3354(5) 0.077(2) Uani 1 d . .
H53A H 0.5003(14) 0.2059(20) 1.3709(23) 0.093 Uiso 1 calc R .
H53B H 0.5087(17) 0.2345(29) 1.2866(8) 0.093 Uiso 1 calc R .
H53C H 0.5466(5) 0.2874(12) 1.3515(31) 0.093 Uiso 1 calc R .
C54 C 0.6027(4) 0.1302(5) 1.4085(4) 0.059(2) Uani 1 d . .
H54A H 0.5775(11) 0.0861(28) 1.4346(10) 0.070 Uiso 1 calc R .
H54B H 0.6069(20) 0.1909(7) 1.4361(10) 0.070 Uiso 1 calc R .
H54C H 0.6413(9) 0.1007(32) 1.4044(4) 0.070 Uiso 1 calc R .
C70 C 0.5916(6) 0.5228(8) 0.7394(7) 0.103(4) Uani 1 d . .
H70A H 0.5856(6) 0.4834(8) 0.7813(7) 0.124 Uiso 1 calc R .
C71 C 0.5448(6) 0.5513(10) 0.6973(10) 0.123(5) Uani 1 d . .
H71A H 0.5065(6) 0.5303(10) 0.7077(10) 0.147 Uiso 1 calc R .
C72 C 0.5534(8) 0.6107(10) 0.6399(10) 0.129(7) Uani 1 d . .
H72A H 0.5208(8) 0.6329(10) 0.6099(10) 0.155 Uiso 1 calc R .
C73 C 0.6078(10) 0.6389(9) 0.6248(9) 0.138(6) Uani 1 d . .
H73A H 0.6132(10) 0.6807(9) 0.5842(9) 0.165 Uiso 1 calc R .
C74 C 0.6557(8) 0.6078(10) 0.6673(11) 0.146(6) Uani 1 d . .
H74A H 0.6941(8) 0.6278(10) 0.6571(11) 0.175 Uiso 1 calc R .
C75 C 0.6462(6) 0.5474(9) 0.7248(8) 0.111(4) Uani 1 d . .
H75A H 0.6783(6) 0.5228(9) 0.7545(8) 0.133 Uiso 1 calc R .
C80 C 0.8120(15) 0.0734(16) 0.7328(18) 0.122(10) Uiso 0.422(14) d PD 1
H80A H 0.8287(87) 0.1051(48) 0.7775(32) 0.147 Uiso 0.422(14) calc PR 1
H80B H 0.7767(22) 0.1083(45) 0.7147(112) 0.147 Uiso 0.422(14) calc PR 1
H80C H 0.8407(71) 0.0737(17) 0.6947(85) 0.147 Uiso 0.422(14) calc PR 1
C81 C 0.7965(12) -0.0263(17) 0.7501(14) 0.109(9) Uiso 0.422(14) d PD 1
H81A H 0.7535(12) -0.0332(17) 0.7429(14) 0.130 Uiso 0.422(14) calc PR 1
H81B H 0.8070(12) -0.0380(17) 0.8031(14) 0.130 Uiso 0.422(14) calc PR 1
C82 C 0.8250(15) -0.1048(15) 0.7054(16) 0.132(12) Uiso 0.422(14) d PD 1
H82A H 0.7948(15) -0.1489(15) 0.6832(16) 0.159 Uiso 0.422(14) calc PR 1
H82B H 0.8527(15) -0.1431(15) 0.7375(16) 0.159 Uiso 0.422(14) calc PR 1
C83 C 0.8574(5) -0.0539(7) 0.6448(6) 0.096(3) Uiso 0.422(14) d PD 1
H83A H 0.8969(5) -0.0831(7) 0.6442(6) 0.115 Uiso 0.422(14) calc PR 1
H83B H 0.8368(5) -0.0698(7) 0.5969(6) 0.115 Uiso 0.422(14) calc PR 1
C84 C 0.8645(7) 0.0439(10) 0.6471(9) 0.134(5) Uiso 0.422(14) d PD 1
H84A H 0.9053(25) 0.0600(13) 0.6380(129) 0.160 Uiso 0.422(14) calc PR 1
H84B H 0.8550(99) 0.0680(23) 0.6958(44) 0.160 Uiso 0.422(14) calc PR 1
H84C H 0.8385(75) 0.0739(15) 0.6090(86) 0.160 Uiso 0.422(14) calc PR 1
C90 C 0.7751(6) -0.1909(9) 0.6622(8) 0.065(4) Uiso 0.578(14) d PD 2
H90A H 0.7432(15) -0.1817(46) 0.6245(27) 0.077 Uiso 0.578(14) calc PR 2
H90B H 0.7615(24) -0.1733(42) 0.7108(22) 0.077 Uiso 0.578(14) calc PR 2
H90C H 0.7873(11) -0.2587(10) 0.6627(46) 0.077 Uiso 0.578(14) calc PR 2
C91 C 0.8222(11) -0.1326(15) 0.6459(20) 0.156(11) Uiso 0.578(14) d PD 2
H91A H 0.8531(11) -0.1790(15) 0.6624(20) 0.187 Uiso 0.578(14) calc PR 2
H91B H 0.8186(11) -0.1421(15) 0.5917(20) 0.187 Uiso 0.578(14) calc PR 2
C92 C 0.8574(5) -0.0539(7) 0.6448(6) 0.096(3) Uiso 0.578(14) d PD 2
H92A H 0.8775(17) -0.0678(17) 0.5989(22) 0.115 Uiso 0.578(14) calc PR 2
H92B H 0.8865(17) -0.0723(17) 0.6848(22) 0.115 Uiso 0.578(14) calc PR 2
C93 C 0.8645(7) 0.0439(10) 0.6471(9) 0.134(5) Uiso 0.578(14) d PD 2
H93A H 0.9078(17) 0.0467(17) 0.6487(22) 0.160 Uiso 0.578(14) calc PR 2
H93B H 0.8527(17) 0.0591(17) 0.5950(22) 0.160 Uiso 0.578(14) calc PR 2
C94 C 0.8542(17) 0.1279(17) 0.6768(22) 0.220(19) Uiso 0.578(14) d PD 2
H94A H 0.8276(112) 0.1195(33) 0.7170(116) 0.264 Uiso 0.578(14) calc PR 2
H94B H 0.8360(125) 0.1708(73) 0.6391(46) 0.264 Uiso 0.578(14) calc PR 2
H94C H 0.8911(26) 0.1562(104) 0.6964(155) 0.264 Uiso 0.578(14) calc PR 2

loop_
_atom_type_symbol
_atom_type_description
_atom_type_scat_dispersion_real
_atom_type_scat_dispersion_imag
_atom_type_scat_source
C C 0.0033 0.0016 'International Tables Vol C Tables 4.2.6.8 and 6.1.1.4'
H H 0.0000 0.0000 'International Tables Vol C Tables 4.2.6.8 and 6.1.1.4'
N N 0.0061 0.0033 'International Tables Vol C Tables 4.2.6.8 and 6.1.1.4'
O O 0.0106 0.0060 'International Tables Vol C Tables 4.2.6.8 and 6.1.1.4'
P P 0.1023 0.0942 'International Tables Vol C Tables 4.2.6.8 and 6.1.1.4'
Cl Cl 0.1484 0.1585 'International Tables Vol C Tables 4.2.6.8 and 6.1.1.4'
Pd Pd -0.9988 1.0072 'International Tables Vol C Tables 4.2.6.8 and 6.1.1.4'

loop_
_geom_angle_atom_site_label_1
_geom_angle_atom_site_label_2
_geom_angle_atom_site_label_3
_geom_angle
_geom_angle_site_symmetry_1
_geom_angle_site_symmetry_3
_geom_angle_publ_flag
C50 Pd1 P1 90.9(2) . . ?
C50 Pd1 Cl1 175.1(2) . . ?
P1 Pd1 Cl1 88.33(6) . . ?
C50 Pd1 Cl2 89.5(2) . . ?
P1 Pd1 Cl2 176.14(8) . . ?
Cl1 Pd1 Cl2 90.94(7) . . ?
O2 P1 O3 105.7(2) . . ?
O2 P1 O4 104.3(2) . . ?
O3 P1 O4 105.8(2) . . ?
O2 P1 Pd1 122.6(2) . . ?
O3 P1 Pd1 106.9(2) . . ?
O4 P1 Pd1 110.4(2) . . ?
C12 O2 P1 136.9(4) . . ?
C23 O3 P1 124.1(3) . . ?
C34 O4 P1 137.3(3) . . ?
O1 C1 C2 122.6(5) . . ?
O1 C1 C6 117.3(5) . . ?
C2 C1 C6 120.0(6) . . ?
C1 C2 C3 119.0(6) . . ?
C1 C2 C44 121.3(5) . . ?
C3 C2 C44 119.7(5) . . ?
C2 C3 C4 122.3(6) . . ?
C5 C4 C3 115.9(6) . . ?
C5 C4 C7 123.7(7) . . ?
C3 C4 C7 120.3(7) . . ?
C6 C5 C4 122.8(6) . . ?
C5 C6 C1 119.6(6) . . ?
C5 C6 C11 122.1(6) . . ?
C1 C6 C11 118.2(6) . . ?
C10 C7 C8 107.1(7) . . ?
C10 C7 C9 110.0(7) . . ?
C8 C7 C9 109.2(8) . . ?
C10 C7 C4 110.5(8) . . ?
C8 C7 C4 111.9(6) . . ?
C9 C7 C4 108.3(6) . . ?
C6 C11 C13 122.5(6) . . ?
C17 C12 C13 121.4(6) . . ?
C17 C12 O2 121.1(5) . . ?
C13 C12 O2 117.4(5) . . ?
C14 C13 C12 116.0(7) . . ?
C14 C13 C11 115.2(6) . . ?
C12 C13 C11 128.8(6) . . ?
C15 C14 C13 125.5(7) . . ?
C14 C15 C16 114.8(6) . . ?
C14 C15 C18 123.4(9) . . ?
C16 C15 C18 121.8(9) . . ?
C17 C16 C15 124.3(8) . . ?
C12 C17 C16 117.4(7) . . ?
C12 C17 C22 125.6(5) . . ?
C16 C17 C22 116.8(7) . . ?
C20 C18 C15 115.3(10) . . ?
C20 C18 C21 108.7(15) . . ?
C15 C18 C21 105.6(9) . . ?
C20 C18 C19 106.6(12) . . ?
C15 C18 C19 110.6(10) . . ?
C21 C18 C19 110.0(12) . . ?
C24 C22 C17 116.1(5) . . ?
C28 C23 C24 123.0(6) . . ?
C28 C23 O3 118.8(5) . . ?
C24 C23 O3 118.2(5) . . ?
C23 C24 C25 118.2(6) . . ?
C23 C24 C22 119.3(6) . . ?
C25 C24 C22 122.5(6) . . ?
C24 C25 C26 121.3(6) . . ?
C27 C26 C25 117.7(6) . . ?
C27 C26 C29 120.4(7) . . ?
C25 C26 C29 121.9(7) . . ?
C28 C27 C26 122.1(7) . . ?
C23 C28 C27 117.4(6) . . ?
C23 C28 C33 119.9(6) . . ?
C27 C28 C33 122.6(6) . . ?
C31 C29 C26 114.1(7) . . ?
C31 C29 C32 105.2(7) . . ?
C26 C29 C32 110.0(7) . . ?
C31 C29 C30 110.7(7) . . ?
C26 C29 C30 108.9(6) . . ?
C32 C29 C30 107.8(8) . . ?
C28 C33 C35 112.4(5) . . ?
C39 C34 C35 121.3(5) . . ?
C39 C34 O4 117.7(5) . . ?
C35 C34 O4 120.6(5) . . ?
C36 C35 C34 117.9(5) . . ?
C36 C35 C33 118.8(5) . . ?
C34 C35 C33 123.3(5) . . ?
C35 C36 C37 123.5(6) . . ?
C38 C37 C36 115.9(6) . . ?
C38 C37 C40 122.0(6) . . ?
C36 C37 C40 122.1(6) . . ?
C37 C38 C39 123.1(7) . . ?
C34 C39 C38 117.7(6) . . ?
C34 C39 C44 124.8(5) . . ?
C38 C39 C44 117.1(6) . . ?
C42 C40 C41 116.8(9) . . ?
C42 C40 C37 111.2(7) . . ?
C41 C40 C37 113.1(7) . . ?
C42 C40 C43 106.1(10) . . ?
C41 C40 C43 100.4(9) . . ?
C37 C40 C43 108.0(7) . . ?
C2 C44 C39 117.9(5) . . ?
C50 N1 C51 175.9(7) . . ?
N1 C50 Pd1 176.7(5) . . ?
N1 C51 C52 106.3(6) . . ?
N1 C51 C53 108.0(6) . . ?
C52 C51 C53 112.7(7) . . ?
N1 C51 C54 107.1(5) . . ?
C52 C51 C54 112.7(6) . . ?
C53 C51 C54 109.8(6) . . ?
C75 C70 C71 122.6(14) . . ?
C70 C71 C72 118.3(16) . . ?
C73 C72 C71 120.5(13) . . ?
C72 C73 C74 120.8(15) . . ?
C75 C74 C73 117.8(17) . . ?
C70 C75 C74 119.9(14) . . ?
C80 C81 C82 116.5(16) . . ?
C81 C82 C83 106.9(12) . . ?
C84 C83 C82 119.8(11) . . ?
C92 C91 C90 159.6(26) . . ?
C91 C92 C93 150.1(16) . . ?
C94 C93 C92 150.6(22) . . ?

loop_
_geom_bond_atom_site_label_1
_geom_bond_atom_site_label_2
_geom_bond_distance
_geom_bond_site_symmetry_2
_geom_bond_publ_flag
Pd1 C50 1.927(6) . ?
Pd1 P1 2.214(2) . ?
Pd1 Cl1 2.291(2) . ?
Pd1 Cl2 2.353(2) . ?
P1 O2 1.562(4) . ?
P1 O3 1.573(4) . ?
P1 O4 1.595(4) . ?
O1 C1 1.371(7) . ?
O2 C12 1.426(7) . ?
O3 C23 1.420(7) . ?
O4 C34 1.425(7) . ?
C1 C2 1.378(8) . ?
C1 C6 1.395(9) . ?
C2 C3 1.395(9) . ?
C2 C44 1.508(8) . ?
C3 C4 1.416(9) . ?
C4 C5 1.383(10) . ?
C4 C7 1.538(10) . ?
C5 C6 1.380(10) . ?
C6 C11 1.500(10) . ?
C7 C10 1.520(12) . ?
C7 C8 1.520(12) . ?
C7 C9 1.538(10) . ?
C11 C13 1.503(11) . ?
C12 C17 1.387(9) . ?
C12 C13 1.411(9) . ?
C13 C14 1.405(10) . ?
C14 C15 1.362(12) . ?
C15 C16 1.399(12) . ?
C15 C18 1.516(11) . ?
C16 C17 1.390(10) . ?
C17 C22 1.518(10) . ?
C18 C20 1.46(2) . ?
C18 C21 1.52(2) . ?
C18 C19 1.55(2) . ?
C22 C24 1.508(10) . ?
C23 C28 1.373(9) . ?
C23 C24 1.374(9) . ?
C24 C25 1.388(9) . ?
C25 C26 1.394(10) . ?
C26 C27 1.392(10) . ?
C26 C29 1.533(10) . ?
C27 C28 1.390(9) . ?
C28 C33 1.497(8) . ?
C29 C31 1.509(13) . ?
C29 C32 1.546(13) . ?
C29 C30 1.555(11) . ?
C33 C35 1.522(8) . ?
C34 C39 1.388(8) . ?
C34 C35 1.395(8) . ?
C35 C36 1.372(9) . ?
C36 C37 1.402(9) . ?
C37 C38 1.384(10) . ?
C37 C40 1.547(10) . ?
C38 C39 1.398(9) . ?
C39 C44 1.523(8) . ?
C40 C42 1.474(12) . ?
C40 C41 1.495(13) . ?
C40 C43 1.578(14) . ?
N1 C50 1.147(8) . ?
N1 C51 1.464(8) . ?
C51 C52 1.488(11) . ?
C51 C53 1.498(11) . ?
C51 C54 1.532(10) . ?
C70 C75 1.33(2) . ?
C70 C71 1.34(2) . ?
C71 C72 1.35(2) . ?
C72 C73 1.35(2) . ?
C73 C74 1.37(2) . ?
C74 C75 1.36(2) . ?
C80 C81 1.46(2) . ?
C81 C82 1.52(2) . ?
C82 C83 1.53(2) . ?
C83 C84 1.365(12) . ?
C90 C91 1.39(2) . ?
C91 C92 1.357(15) . ?
C92 C93 1.365(12) . ?
C93 C94 1.31(2) . ?
